data_7106358
loop_
_publ_author_name
'Ming-Hua Xie'
'Xiu-Li Yang'
'Chuan-De Wu'

_publ_section_title
;
 A metalloporphyrin functionalized metal&#x0096;organic framework for
 selective oxidization of styrene
;
_journal_name_full Chem.Commun.
_journal_page_first 5521
_journal_paper_doi 10.1039/c1cc10461f
_journal_volume 47
_journal_year 2011
_chemical_formula_sum 'C48 H47.5 Cd1.25 N4 O19 Pd'
_chemical_formula_weight 1231.30
_chemical_name_systematic
;
?
;
_space_group_IT_number 15
_symmetry_cell_setting monoclinic
_symmetry_space_group_name_Hall '-C 2yc'
_symmetry_space_group_name_H-M 'C 1 2/c 1'
_atom_sites_solution_hydrogens geom
_atom_sites_solution_primary direct
_atom_sites_solution_secondary difmap
_audit_creation_method SHELXL-97
_cell_angle_alpha 90.00
_cell_angle_beta 96.287(11)
_cell_angle_gamma 90.00
_cell_formula_units_Z 4
_cell_length_a 7.1564(9)
_cell_length_b 25.080(4)
_cell_length_c 31.192(3)
_cell_measurement_reflns_used 8511
_cell_measurement_temperature 293(2)
_cell_measurement_theta_max 58.91
_cell_measurement_theta_min 6.71
_cell_volume 5564.7(13)
_computing_cell_refinement 'CrysAlisPro (Oxford Diffraction Ltd., 2010)'
_computing_data_collection 'CrysAlisPro (Oxford Diffraction Ltd., 2010)'
_computing_data_reduction 'CrysAlisPro (Oxford Diffraction Ltd., 2010)'
_computing_molecular_graphics 'SHELXL-97 (Sheldrick, 1997)'
_computing_publication_material 'CrystalStructure and PLATON (Spek, 2001)'
_computing_structure_refinement 'SHELXL-97 (Sheldrick, 1997)'
_computing_structure_solution 'SHELXS-97 (Sheldrick, 1997)'
_diffrn_ambient_temperature 293(2)
_diffrn_measured_fraction_theta_full 0.986
_diffrn_measured_fraction_theta_max 0.986
_diffrn_measurement_device_type 'Xcalibur, Atlas, Gemini ultra'
_diffrn_measurement_method '\w scans'
_diffrn_radiation_monochromator graphite
_diffrn_radiation_source 'fine-focus sealed tube'
_diffrn_radiation_type CuK\a
_diffrn_radiation_wavelength 1.54178
_diffrn_reflns_av_R_equivalents 0.0783
_diffrn_reflns_av_sigmaI/netI 0.1362
_diffrn_reflns_limit_h_max 7
_diffrn_reflns_limit_h_min -7
_diffrn_reflns_limit_k_max 24
_diffrn_reflns_limit_k_min -27
_diffrn_reflns_limit_l_max 34
_diffrn_reflns_limit_l_min -34
_diffrn_reflns_number 8511
_diffrn_reflns_theta_full 58.91
_diffrn_reflns_theta_max 58.91
_diffrn_reflns_theta_min 6.71
_exptl_absorpt_coefficient_mu 7.036
_exptl_absorpt_correction_T_max 0.656
_exptl_absorpt_correction_T_min 0.581
_exptl_absorpt_correction_type multi-scan
_exptl_absorpt_process_details CrysAlisPro
_exptl_crystal_colour 'dark brown'
_exptl_crystal_density_diffrn 1.470
_exptl_crystal_density_method 'not measured'
_exptl_crystal_description block
_exptl_crystal_F_000 2486
_exptl_crystal_size_max 0.16
_exptl_crystal_size_mid 0.07
_exptl_crystal_size_min 0.06
_platon_squeeze_details
;
;
_refine_diff_density_max 0.524
_refine_diff_density_min -0.437
_refine_diff_density_rms 0.081
_refine_ls_extinction_method none
_refine_ls_goodness_of_fit_ref 0.788
_refine_ls_hydrogen_treatment constr
_refine_ls_matrix_type full
_refine_ls_number_parameters 284
_refine_ls_number_reflns 3941
_refine_ls_number_restraints 24
_refine_ls_restrained_S_all 0.788
_refine_ls_R_factor_all 0.1608
_refine_ls_R_factor_gt 0.0938
_refine_ls_shift/su_max 0.000
_refine_ls_shift/su_mean 0.000
_refine_ls_structure_factor_coef Fsqd
_refine_ls_weighting_details 'calc w=1/[\s^2^(Fo^2^)+(0.0796P)^2^+35.3560P] where P=(Fo^2^+2Fc^2^)/3'
_refine_ls_weighting_scheme calc
_refine_ls_wR_factor_gt 0.2092
_refine_ls_wR_factor_ref 0.2562
_reflns_number_gt 1638
_reflns_number_total 3941
_reflns_threshold_expression >2\s(I)
_cod_data_source_file c1cc10461f.txt
_cod_data_source_block New1b
_cod_original_cell_volume 5564.7(12)
_cod_original_sg_symbol_H-M C2/c
_cod_original_formula_sum 'C48 H47.50 Cd1.25 N4 O19 Pd'
_cod_database_code 7106358

loop_
_symmetry_equiv_pos_as_xyz
'x, y, z'
'-x, y, -z+1/2'
'x+1/2, y+1/2, z'
'-x+1/2, y+1/2, -z+1/2'
'-x, -y, -z'
'x, -y, z-1/2'
'-x+1/2, -y+1/2, -z'
'x+1/2, -y+1/2, z-1/2'

loop_
_atom_site_label
_atom_site_type_symbol
_atom_site_fract_x
_atom_site_fract_y
_atom_site_fract_z
_atom_site_U_iso_or_equiv
_atom_site_adp_type
_atom_site_occupancy
_atom_site_symmetry_multiplicity
_atom_site_calc_flag
_atom_site_refinement_flags
_atom_site_disorder_assembly
_atom_site_disorder_group
Cd1 Cd 1.0000 0.40132(7) 0.2500 0.1368(7) Uani 1 2 d S . .
Cd2 Cd 0.5000 0.4567(3) 0.2500 0.156(2) Uani 0.25 2 d SPD . .
Pd1 Pd -0.2500 0.2500 0.0000 0.1317(7) Uani 1 2 d S . .
O1 O 0.6867(13) 0.3792(5) 0.2275(3) 0.144(3) Uani 1 1 d . . .
O2 O 0.8932(15) 0.3349(5) 0.1955(3) 0.165(4) Uani 1 1 d . . .
O3 O 0.148(4) 0.5136(11) -0.2009(8) 0.311(11) Uani 1 1 d DU . .
O4 O -0.137(4) 0.5534(11) -0.1993(9) 0.343(12) Uani 1 1 d DU . .
O5 O 0.545(7) 0.514(4) 0.199(4) 0.44(7) Uani 0.25 1 d PDU . .
N1 N -0.1358(17) 0.2186(5) 0.0576(3) 0.128(3) Uani 1 1 d . . .
N2 N -0.0435(17) 0.3008(6) 0.0010(4) 0.147(4) Uani 1 1 d . . .
C1 C -0.206(2) 0.1782(7) 0.0794(5) 0.142(5) Uani 1 1 d . . .
C2 C -0.087(3) 0.1701(8) 0.1189(5) 0.157(6) Uani 1 1 d . . .
H2A H -0.0989 0.1439 0.1395 0.189 Uiso 1 1 calc R . .
C3 C 0.043(3) 0.2079(10) 0.1197(5) 0.170(7) Uani 1 1 d . . .
H3A H 0.1381 0.2129 0.1422 0.204 Uiso 1 1 calc R . .
C4 C 0.019(2) 0.2393(7) 0.0822(4) 0.132(5) Uani 1 1 d . . .
C5 C 0.1315(19) 0.2801(8) 0.0705(5) 0.139(5) Uani 1 1 d D . .
C6 C 0.108(3) 0.3085(9) 0.0331(5) 0.158(6) Uani 1 1 d . . .
C7 C 0.221(3) 0.3505(11) 0.0215(7) 0.215(10) Uani 1 1 d . . .
H7A H 0.3295 0.3623 0.0380 0.257 Uiso 1 1 calc R . .
C8 C 0.151(4) 0.3718(11) -0.0176(6) 0.226(11) Uani 1 1 d . . .
H8A H 0.1993 0.4001 -0.0323 0.272 Uiso 1 1 calc R . .
C9 C -0.015(3) 0.3400(8) -0.0308(6) 0.164(6) Uani 1 1 d . . .
C10 C -0.133(3) 0.3499(7) -0.0671(5) 0.160(6) Uani 1 1 d . . .
C11 C 0.2929(19) 0.2971(7) 0.1035(4) 0.136(5) Uani 1 1 d D . .
C12 C 0.252(2) 0.3248(8) 0.1401(5) 0.170(7) Uani 1 1 d . . .
H12A H 0.1274 0.3317 0.1441 0.204 Uiso 1 1 calc R . .
C13 C 0.393(2) 0.3421(8) 0.1702(4) 0.159(6) Uani 1 1 d . . .
H13A H 0.3624 0.3625 0.1934 0.190 Uiso 1 1 calc R . .
C14 C 0.572(2) 0.3305(7) 0.1669(4) 0.138(5) Uani 1 1 d . . .
C15 C 0.619(2) 0.2992(8) 0.1314(6) 0.163(6) Uani 1 1 d . . .
H15A H 0.7420 0.2890 0.1289 0.195 Uiso 1 1 calc R . .
C16 C 0.471(2) 0.2846(9) 0.1007(5) 0.162(6) Uani 1 1 d . . .
H16A H 0.4992 0.2651 0.0769 0.194 Uiso 1 1 calc R . .
C17 C 0.727(2) 0.3485(7) 0.1986(4) 0.124(4) Uani 1 1 d . . .
C18 C -0.093(3) 0.3964(6) -0.0968(4) 0.178(7) Uani 1 1 d G . .
C19 C 0.057(3) 0.3915(6) -0.1212(6) 0.200(8) Uani 1 1 d G . .
H19A H 0.1344 0.3617 -0.1180 0.240 Uiso 1 1 calc R . .
C20 C 0.091(3) 0.4311(9) -0.1505(6) 0.244(12) Uani 1 1 d G . .
H20A H 0.1920 0.4278 -0.1668 0.293 Uiso 1 1 calc R . .
C21 C -0.024(4) 0.4757(7) -0.1553(5) 0.32(2) Uani 1 1 d GD . .
C22 C -0.175(4) 0.4806(6) -0.1309(6) 0.36(3) Uani 1 1 d G . .
H22A H -0.2523 0.5104 -0.1342 0.431 Uiso 1 1 calc R . .
C23 C -0.209(3) 0.4410(9) -0.1017(5) 0.298(18) Uani 1 1 d G . .
H23A H -0.3098 0.4443 -0.0853 0.358 Uiso 1 1 calc R . .
C24 C -0.002(3) 0.5202(8) -0.1885(6) 0.220(11) Uani 1 1 d D . .

loop_
_atom_site_aniso_label
_atom_site_aniso_U_11
_atom_site_aniso_U_22
_atom_site_aniso_U_33
_atom_site_aniso_U_23
_atom_site_aniso_U_13
_atom_site_aniso_U_12
Cd1 0.1345(12) 0.1600(13) 0.1089(9) 0.000 -0.0183(7) 0.000
Cd2 0.120(4) 0.180(6) 0.158(5) 0.000 -0.032(4) 0.000
Pd1 0.1263(12) 0.1573(14) 0.1057(10) 0.0005(8) -0.0140(8) 0.0046(9)
O1 0.140(7) 0.177(9) 0.113(6) -0.020(6) 0.003(5) -0.006(6)
O2 0.109(7) 0.223(11) 0.156(8) -0.036(8) -0.025(6) 0.022(7)
O3 0.338(14) 0.296(13) 0.300(13) 0.026(9) 0.045(9) -0.037(9)
O4 0.372(15) 0.330(14) 0.323(14) -0.016(10) 0.025(10) 0.009(10)
O5 0.45(7) 0.44(7) 0.44(7) 0.000(10) 0.046(13) 0.001(10)
N1 0.128(8) 0.146(9) 0.105(7) 0.009(7) -0.016(7) 0.021(7)
N2 0.147(10) 0.181(11) 0.105(7) -0.014(8) -0.016(7) 0.014(8)
C1 0.151(13) 0.159(13) 0.111(10) 0.023(10) -0.014(9) -0.011(11)
C2 0.150(14) 0.202(17) 0.116(11) 0.018(11) -0.007(10) -0.002(13)
C3 0.139(14) 0.23(2) 0.126(12) 0.007(13) -0.032(10) -0.001(14)
C4 0.093(9) 0.199(15) 0.099(9) 0.028(9) -0.012(7) 0.014(9)
C5 0.107(10) 0.200(15) 0.107(10) -0.007(10) -0.005(8) 0.003(10)
C6 0.154(14) 0.212(18) 0.103(10) 0.014(11) -0.014(10) -0.039(13)
C7 0.201(19) 0.28(3) 0.149(16) 0.013(17) -0.037(14) -0.08(2)
C8 0.26(2) 0.28(3) 0.132(13) 0.034(15) -0.034(15) -0.11(2)
C9 0.165(14) 0.197(16) 0.121(11) 0.006(12) -0.020(10) -0.036(13)
C10 0.186(15) 0.171(14) 0.110(10) 0.022(10) -0.039(10) -0.033(12)
C11 0.102(10) 0.196(14) 0.106(9) -0.024(9) -0.009(7) 0.001(9)
C12 0.119(11) 0.27(2) 0.123(11) -0.019(13) -0.001(9) 0.041(12)
C13 0.108(10) 0.249(19) 0.112(9) -0.046(10) -0.022(8) 0.028(11)
C14 0.109(10) 0.202(15) 0.096(8) -0.012(9) -0.019(7) 0.011(10)
C15 0.113(10) 0.219(17) 0.149(13) -0.038(13) -0.014(9) 0.024(11)
C16 0.113(12) 0.26(2) 0.114(10) -0.035(11) -0.003(9) 0.008(12)
C17 0.113(11) 0.164(13) 0.093(8) -0.002(8) 0.002(8) 0.014(9)
C18 0.23(2) 0.177(19) 0.118(12) 0.018(13) -0.042(13) -0.012(16)
C19 0.23(2) 0.167(18) 0.20(2) 0.021(17) 0.015(17) -0.030(16)
C20 0.34(3) 0.19(2) 0.20(2) 0.06(2) 0.02(2) -0.06(2)
C21 0.68(7) 0.18(2) 0.100(14) 0.024(16) 0.04(2) -0.10(3)
C22 0.73(8) 0.24(3) 0.114(16) 0.067(18) 0.04(3) 0.11(4)
C23 0.51(5) 0.24(3) 0.142(17) 0.059(18) 0.03(2) 0.12(3)
C24 0.177(18) 0.32(3) 0.152(15) -0.043(18) -0.014(14) 0.09(2)

loop_
_atom_type_symbol
_atom_type_description
_atom_type_scat_dispersion_real
_atom_type_scat_dispersion_imag
_atom_type_scat_source
C C 0.0181 0.0091 'International Tables Vol C Tables 4.2.6.8 and 6.1.1.4'
H H 0.0000 0.0000 'International Tables Vol C Tables 4.2.6.8 and 6.1.1.4'
N N 0.0311 0.0180 'International Tables Vol C Tables 4.2.6.8 and 6.1.1.4'
O O 0.0492 0.0322 'International Tables Vol C Tables 4.2.6.8 and 6.1.1.4'
Pd Pd 0.1215 3.9337 'International Tables Vol C Tables 4.2.6.8 and 6.1.1.4'
Cd Cd 0.1185 4.6533 'International Tables Vol C Tables 4.2.6.8 and 6.1.1.4'

loop_
_geom_angle_atom_site_label_1
_geom_angle_atom_site_label_2
_geom_angle_atom_site_label_3
_geom_angle
_geom_angle_site_symmetry_1
_geom_angle_site_symmetry_3
_geom_angle_publ_flag
O4 Cd1 O4 119.6(13) 5_665 6_666 ?
O4 Cd1 O1 81.6(7) 5_665 2_755 ?
O4 Cd1 O1 112.6(7) 6_666 2_755 ?
O4 Cd1 O1 112.6(7) 5_665 . ?
O4 Cd1 O1 81.6(7) 6_666 . ?
O1 Cd1 O1 152.6(6) 2_755 . ?
O4 Cd1 O2 89.0(8) 5_665 . ?
O4 Cd1 O2 134.8(7) 6_666 . ?
O1 Cd1 O2 105.3(4) 2_755 . ?
O1 Cd1 O2 54.1(4) . . ?
O4 Cd1 O2 134.8(7) 5_665 2_755 ?
O4 Cd1 O2 89.0(8) 6_666 2_755 ?
O1 Cd1 O2 54.1(4) 2_755 2_755 ?
O1 Cd1 O2 105.3(4) . 2_755 ?
O2 Cd1 O2 93.9(6) . 2_755 ?
O4 Cd1 C17 108.5(7) 5_665 2_755 ?
O4 Cd1 C17 99.8(8) 6_666 2_755 ?
O1 Cd1 C17 27.0(4) 2_755 2_755 ?
O1 Cd1 C17 131.4(5) . 2_755 ?
O2 Cd1 C17 103.1(4) . 2_755 ?
O2 Cd1 C17 27.3(4) 2_755 2_755 ?
O4 Cd1 C17 99.8(8) 5_665 . ?
O4 Cd1 C17 108.5(7) 6_666 . ?
O1 Cd1 C17 131.4(5) 2_755 . ?
O1 Cd1 C17 27.0(4) . . ?
O2 Cd1 C17 27.3(4) . . ?
O2 Cd1 C17 103.1(4) 2_755 . ?
C17 Cd1 C17 122.0(7) 2_755 . ?
O4 Cd1 C24 27.7(3) 5_665 5_665 ?
O4 Cd1 C24 99.5(9) 6_666 5_665 ?
O1 Cd1 C24 107.5(6) 2_755 5_665 ?
O1 Cd1 C24 92.2(5) . 5_665 ?
O2 Cd1 C24 91.6(5) . 5_665 ?
O2 Cd1 C24 161.5(6) 2_755 5_665 ?
C17 Cd1 C24 134.3(6) 2_755 5_665 ?
C17 Cd1 C24 89.8(6) . 5_665 ?
O4 Cd1 C24 99.5(9) 5_665 6_666 ?
O4 Cd1 C24 27.7(3) 6_666 6_666 ?
O1 Cd1 C24 92.2(6) 2_755 6_666 ?
O1 Cd1 C24 107.5(6) . 6_666 ?
O2 Cd1 C24 161.5(6) . 6_666 ?
O2 Cd1 C24 91.6(5) 2_755 6_666 ?
C17 Cd1 C24 89.8(6) 2_755 6_666 ?
C17 Cd1 C24 134.3(6) . 6_666 ?
C24 Cd1 C24 88.6(9) 5_665 6_666 ?
O5 Cd2 O5 98(8) . 2_655 ?
O5 Cd2 O1 147(3) . 2_655 ?
O5 Cd2 O1 100(3) 2_655 2_655 ?
O5 Cd2 O1 100(3) . . ?
O5 Cd2 O1 147(3) 2_655 . ?
O1 Cd2 O1 78.1(5) 2_655 . ?
N2 Pd1 N2 180.0(6) 7_455 . ?
N2 Pd1 N1 89.6(5) 7_455 . ?
N2 Pd1 N1 90.4(5) . . ?
N2 Pd1 N1 90.4(5) 7_455 7_455 ?
N2 Pd1 N1 89.6(5) . 7_455 ?
N1 Pd1 N1 179.998(2) . 7_455 ?
C17 O1 Cd1 94.2(9) . . ?
C17 O1 Cd2 149.1(9) . . ?
Cd1 O1 Cd2 104.8(4) . . ?
C17 O2 Cd1 89.2(9) . . ?
C24 O4 Cd1 97.9(17) . 5_665 ?
C1 N1 C4 108.8(12) . . ?
C1 N1 Pd1 126.7(10) . . ?
C4 N1 Pd1 124.3(11) . . ?
C6 N2 C9 104.1(14) . . ?
C6 N2 Pd1 128.8(13) . . ?
C9 N2 Pd1 127.1(10) . . ?
N1 C1 C10 126.4(14) . 7_455 ?
N1 C1 C2 108.8(15) . . ?
C10 C1 C2 124.8(17) 7_455 . ?
C3 C2 C1 105.3(17) . . ?
C2 C3 C4 111.1(15) . . ?
N1 C4 C5 126.2(12) . . ?
N1 C4 C3 105.8(16) . . ?
C5 C4 C3 127.8(15) . . ?
C6 C5 C4 126.4(12) . . ?
C6 C5 C11 116.7(16) . . ?
C4 C5 C11 116.9(14) . . ?
C5 C6 N2 123.6(17) . . ?
C5 C6 C7 126.3(16) . . ?
N2 C6 C7 110.1(15) . . ?
C8 C7 C6 110.9(17) . . ?
C7 C8 C9 104.1(19) . . ?
C10 C9 N2 125.9(16) . . ?
C10 C9 C8 123.2(19) . . ?
N2 C9 C8 110.8(14) . . ?
C9 C10 C1 124.4(17) . 7_455 ?
C9 C10 C18 120.4(16) . . ?
C1 C10 C18 115.1(13) 7_455 . ?
C16 C11 C12 117.6(12) . . ?
C16 C11 C5 123.6(14) . . ?
C12 C11 C5 118.8(14) . . ?
C13 C12 C11 121.0(14) . . ?
C14 C13 C12 121.3(15) . . ?
C13 C14 C15 119.3(13) . . ?
C13 C14 C17 122.8(15) . . ?
C15 C14 C17 117.9(14) . . ?
C16 C15 C14 117.0(14) . . ?
C11 C16 C15 123.6(15) . . ?
O1 C17 O2 121.6(14) . . ?
O1 C17 C14 117.4(15) . . ?
O2 C17 C14 121.0(15) . . ?
O1 C17 Cd1 58.8(7) . . ?
O2 C17 Cd1 63.5(8) . . ?
C14 C17 Cd1 168.6(11) . . ?
C19 C18 C23 120.0 . . ?
C19 C18 C10 117.8(17) . . ?
C23 C18 C10 122.0(17) . . ?
C18 C19 C20 120.0 . . ?
C21 C20 C19 120.0 . . ?
C20 C21 C22 120.0 . . ?
C20 C21 C24 123.5(19) . . ?
C22 C21 C24 116.5(19) . . ?
C21 C22 C23 120.0 . . ?
C22 C23 C18 120.0 . . ?
O3 C24 O4 133(2) . . ?
O3 C24 C21 106.2(19) . . ?
O4 C24 C21 121(2) . . ?
O3 C24 Cd1 78.3(15) . 5_665 ?
O4 C24 Cd1 54.4(15) . 5_665 ?
C21 C24 Cd1 174.4(17) . 5_665 ?

loop_
_geom_bond_atom_site_label_1
_geom_bond_atom_site_label_2
_geom_bond_distance
_geom_bond_site_symmetry_2
_geom_bond_publ_flag
Cd1 O4 2.26(3) 5_665 ?
Cd1 O4 2.26(3) 6_666 ?
Cd1 O1 2.341(9) 2_755 ?
Cd1 O1 2.341(9) . ?
Cd1 O2 2.443(10) . ?
Cd1 O2 2.443(10) 2_755 ?
Cd1 C17 2.729(15) 2_755 ?
Cd1 C17 2.730(15) . ?
Cd1 C24 2.749(15) 5_665 ?
Cd1 C24 2.749(15) 6_666 ?
Cd2 O5 2.195(10) . ?
Cd2 O5 2.195(10) 2_655 ?
Cd2 O1 2.503(13) 2_655 ?
Cd2 O1 2.503(13) . ?
Pd1 N2 1.948(14) 7_455 ?
Pd1 N2 1.948(14) . ?
Pd1 N1 2.047(10) . ?
Pd1 N1 2.048(10) 7_455 ?
O1 C17 1.241(16) . ?
O2 C17 1.251(15) . ?
O3 C24 1.192(10) . ?
O4 C24 1.289(10) . ?
O4 Cd1 2.26(3) 5_665 ?
N1 C1 1.348(18) . ?
N1 C4 1.376(18) . ?
N2 C6 1.404(18) . ?
N2 C9 1.43(2) . ?
C1 C10 1.37(2) 7_455 ?
C1 C2 1.43(2) . ?
C2 C3 1.33(2) . ?
C3 C4 1.41(2) . ?
C4 C5 1.38(2) . ?
C5 C6 1.36(2) . ?
C5 C11 1.521(9) . ?
C6 C7 1.40(2) . ?
C7 C8 1.38(3) . ?
C8 C9 1.46(2) . ?
C9 C10 1.36(2) . ?
C10 C1 1.37(2) 7_455 ?
C10 C18 1.54(2) . ?
C11 C16 1.325(19) . ?
C11 C12 1.39(2) . ?
C12 C13 1.37(2) . ?
C13 C14 1.332(18) . ?
C14 C15 1.43(2) . ?
C14 C17 1.473(19) . ?
C15 C16 1.40(2) . ?
C18 C19 1.3900 . ?
C18 C23 1.3900 . ?
C19 C20 1.3900 . ?
C20 C21 1.3900 . ?
C21 C22 1.3900 . ?
C21 C24 1.542(10) . ?
C22 C23 1.3900 . ?
C24 Cd1 2.749(15) 5_665 ?

loop_
_platon_squeeze_void_nr
_platon_squeeze_void_average_x
_platon_squeeze_void_average_y
_platon_squeeze_void_average_z
_platon_squeeze_void_volume
_platon_squeeze_void_count_electrons
_platon_squeeze_void_content
1 -0.020 0.000 0.000 289 17 ' '
2 -0.045 0.500 0.000 289 17 ' '
3 -0.003 0.674 0.250 219 10 ' '
4 -0.021 0.174 0.250 219 10 ' '
5 -0.007 1.000 0.500 289 17 ' '
6 0.092 0.500 0.500 289 17 ' '
7 -0.004 0.326 0.750 219 10 ' '
8 -0.027 0.826 0.750 219 10 ' '
